data_2232863
loop_
_publ_author_name
'Gautreaux, Dixie'
'Nauman, Tamara R. Schaller'
'Fronczek, Frank R.'
'Watkins, Steven F.'

_publ_section_title
;
 Dibenzo[<i>a</i>,<i>e</i>]pentacyclo[12.2.1.1^6,9^.0^2,13^.0^5.10^]octadeca-2(13),5(10)-diene
;
_journal_coeditor_code MW2032
_journal_issue 12
_journal_name_full 'Acta Crystallographica Section E'
_journal_page_first o3209
_journal_paper_doi 10.1107/S160053681104493X
_journal_volume 67
_journal_year 2011
_chemical_formula_moiety 'C26 H24'
_chemical_formula_sum 'C26 H24'
_chemical_formula_weight 336.45
_chemical_name_systematic
;
Dibenzo[<i>a</i>,<i>e</i>]pentacyclo[12.2.1.1^6,9^.0^2,13^.0^5.10^]octadeca-
2(13),5(10)-diene
;
_space_group_IT_number 2
_symmetry_cell_setting triclinic
_symmetry_space_group_name_Hall '-P 1'
_symmetry_space_group_name_H-M 'P -1'
_atom_sites_solution_hydrogens geom
_atom_sites_solution_primary direct
_atom_sites_solution_secondary difmap
_audit_creation_method 'WinGX routine CIF_UPDATE'
_cell_angle_alpha 77.896(2)
_cell_angle_beta 63.781(2)
_cell_angle_gamma 85.497(2)
_cell_formula_units_Z 2
_cell_length_a 9.6962(4)
_cell_length_b 9.7754(4)
_cell_length_c 10.3676(4)
_cell_measurement_pressure 101.3
_cell_measurement_reflns_used 4596
_cell_measurement_temperature 90.0(5)
_cell_measurement_theta_max 30.034
_cell_measurement_theta_min 2.546
_cell_volume 861.87(6)
_computing_cell_refinement 'SCALEPACK (Otwinowski & Minor, 1997)'
_computing_data_collection 'COLLECT (Nonius, 2000)'
_computing_data_reduction 'DENZO and SCALEPACK (Otwinowski & Minor, 1997)'
_computing_molecular_graphics 'ORTEP-3 for Windows (Farrugia, 1997)'
_computing_publication_material 'WinGX (Farrugia, 1999)'
_computing_structure_refinement 'SHELXL97 (Sheldrick, 2008)'
_computing_structure_solution 'SHELXS86 (Sheldrick, 2008)'
_diffrn_ambient_temperature 90.0(5)
_diffrn_detector_area_resol_mean 9
_diffrn_measured_fraction_theta_full 0.998
_diffrn_measured_fraction_theta_max 0.996
_diffrn_measurement_device '95mm CCD camera on \k-goniostat'
_diffrn_measurement_device_type 'Nonius KappaCCD'
_diffrn_measurement_method 'CCD rotation images, thick slices'
_diffrn_radiation_monochromator 'horizonally mounted graphite crystal'
_diffrn_radiation_source 'sealed tube'
_diffrn_radiation_type MoK\a
_diffrn_radiation_wavelength 0.71073
_diffrn_reflns_av_R_equivalents 0.0236
_diffrn_reflns_limit_h_max 13
_diffrn_reflns_limit_h_min -13
_diffrn_reflns_limit_k_max 13
_diffrn_reflns_limit_k_min -13
_diffrn_reflns_limit_l_max 14
_diffrn_reflns_limit_l_min -14
_diffrn_reflns_number 8966
_diffrn_reflns_theta_full 25
_diffrn_reflns_theta_max 30.03
_diffrn_reflns_theta_min 2.77
_exptl_absorpt_coefficient_mu 0.073
_exptl_absorpt_correction_T_max 0.9841
_exptl_absorpt_correction_T_min 0.9659
_exptl_absorpt_correction_type multi-scan
_exptl_absorpt_process_details '(SCALEPACK; Otwinowski & Minor, 1997)'
_exptl_crystal_colour colorless
_exptl_crystal_density_diffrn 1.296
_exptl_crystal_density_method 'not measured'
_exptl_crystal_description prism
_exptl_crystal_F_000 360
_exptl_crystal_size_max 0.48
_exptl_crystal_size_mid 0.48
_exptl_crystal_size_min 0.22
_refine_diff_density_max 0.414
_refine_diff_density_min -0.249
_refine_ls_extinction_coef 0.015(4)
_refine_ls_extinction_expression Fc^*^=kFc[1+0.001xFc^2^\l^3^/sin(2\q)]^-1/4^
_refine_ls_extinction_method 'SHELXL97 (Sheldrick, 2008)'
_refine_ls_goodness_of_fit_ref 1.045
_refine_ls_hydrogen_treatment constr
_refine_ls_matrix_type full
_refine_ls_number_constraints 0
_refine_ls_number_parameters 236
_refine_ls_number_reflns 5019
_refine_ls_number_restraints 0
_refine_ls_restrained_S_all 1.045
_refine_ls_R_factor_gt 0.0450
_refine_ls_shift/su_max 0.001
_refine_ls_structure_factor_coef Fsqd
_refine_ls_weighting_details 'calc w=1/[\s^2^(Fo^2^)+(0.0535P)^2^+0.4358P] where P=(Fo^2^+2Fc^2^)/3'
_refine_ls_weighting_scheme calc
_refine_ls_wR_factor_ref 0.1210
_reflns_number_gt 4347
_reflns_number_total 5019
_reflns_threshold_expression I>2\s(I)
_cod_data_source_file mw2032.cif
_cod_data_source_block I
_cod_database_code 2232863
_cod_database_fobs_code 2232863

loop_
_symmetry_equiv_pos_as_xyz
'x, y, z'
'-x, -y, -z'

loop_
_atom_site_type_symbol
_atom_site_label
_atom_site_fract_x
_atom_site_fract_y
_atom_site_fract_z
_atom_site_U_iso_or_equiv
_atom_site_adp_type
_atom_site_calc_flag
_atom_site_refinement_flags
_atom_site_occupancy
_atom_site_symmetry_multiplicity
C C01 0.28621(12) 0.39958(11) -0.15111(11) 0.0134(2) Uani d . 1 1
C C02 0.25832(13) 0.47525(12) -0.26849(12) 0.0164(2) Uani d . 1 1
H H02 0.2906 0.4377 -0.3546 0.020 Uiso calc R 1 1
C C03 0.18494(13) 0.60324(12) -0.26193(13) 0.0182(2) Uani d . 1 1
H H03 0.1648 0.6509 -0.3415 0.022 Uiso calc R 1 1
C C04 0.14123(13) 0.66103(11) -0.13797(13) 0.0172(2) Uani d . 1 1
H H04 0.0917 0.7489 -0.1325 0.021 Uiso calc R 1 1
C C05 0.17053(12) 0.58930(11) -0.02231(12) 0.0153(2) Uani d . 1 1
H H05 0.1424 0.6302 0.0611 0.018 Uiso calc R 1 1
C C06 0.24068(12) 0.45787(11) -0.02517(11) 0.01283(19) Uani d . 1 1
C C07 0.27322(12) 0.39265(11) 0.10023(11) 0.01297(19) Uani d . 1 1
C C08 0.24073(12) 0.26227(11) 0.18361(11) 0.01301(19) Uani d . 1 1
C C09 0.16507(12) 0.14103(11) 0.17577(11) 0.0130(2) Uani d . 1 1
C C10 0.04120(12) 0.07520(11) 0.30452(12) 0.0153(2) Uani d . 1 1
H H10 0.0077 0.1117 0.3914 0.018 Uiso calc R 1 1
C C11 -0.03322(13) -0.04209(12) 0.30719(13) 0.0175(2) Uani d . 1 1
H H11 -0.1194 -0.0824 0.3940 0.021 Uiso calc R 1 1
C C12 0.01873(14) -0.10005(12) 0.18273(13) 0.0187(2) Uani d . 1 1
H H12 -0.0311 -0.1805 0.1840 0.022 Uiso calc R 1 1
C C13 0.14420(13) -0.03930(11) 0.05642(12) 0.0169(2) Uani d . 1 1
H H13 0.1819 -0.0814 -0.0273 0.020 Uiso calc R 1 1
C C14 0.21718(12) 0.08297(11) 0.04893(12) 0.0137(2) Uani d . 1 1
C C15 0.35046(12) 0.14034(11) -0.08965(12) 0.0137(2) Uani d . 1 1
C C16 0.37693(12) 0.27080(11) -0.17235(11) 0.0134(2) Uani d . 1 1
C C17 0.51686(12) 0.26307(11) -0.31741(12) 0.0151(2) Uani d . 1 1
H H17 0.5725 0.3538 -0.3743 0.018 Uiso calc R 1 1
C C18 0.61003(13) 0.15005(12) -0.26337(13) 0.0171(2) Uani d . 1 1
H H18A 0.6967 0.1150 -0.3443 0.021 Uiso calc R 1 1
H H18B 0.6465 0.1803 -0.1982 0.021 Uiso calc R 1 1
C C19 0.47281(12) 0.04601(11) -0.17980(12) 0.0155(2) Uani d . 1 1
H H19 0.4917 -0.0432 -0.1226 0.019 Uiso calc R 1 1
C C20 0.43547(14) 0.03038(12) -0.30813(13) 0.0179(2) Uani d . 1 1
H H20A 0.5039 -0.0380 -0.3645 0.021 Uiso calc R 1 1
H H20B 0.3271 0.0006 -0.2711 0.021 Uiso calc R 1 1
C C21 0.46571(14) 0.18041(12) -0.40311(12) 0.0183(2) Uani d . 1 1
H H21A 0.3713 0.2199 -0.4096 0.022 Uiso calc R 1 1
H H21B 0.5479 0.1811 -0.5033 0.022 Uiso calc R 1 1
C C22 0.27239(12) 0.26323(11) 0.31521(12) 0.0142(2) Uani d . 1 1
H H22 0.2899 0.1695 0.3663 0.017 Uiso calc R 1 1
C C23 0.40970(12) 0.36642(12) 0.24377(12) 0.0158(2) Uani d . 1 1
H H23A 0.5024 0.3309 0.1687 0.019 Uiso calc R 1 1
H H23B 0.4350 0.3968 0.3162 0.019 Uiso calc R 1 1
C C24 0.32682(12) 0.47954(11) 0.17707(12) 0.0146(2) Uani d . 1 1
H H24 0.3892 0.5655 0.1138 0.018 Uiso calc R 1 1
C C25 0.18178(13) 0.50237(12) 0.31881(12) 0.0170(2) Uani d . 1 1
H H25A 0.2046 0.5684 0.3676 0.020 Uiso calc R 1 1
H H25B 0.0949 0.5382 0.2962 0.020 Uiso calc R 1 1
C C26 0.14585(13) 0.35287(12) 0.41540(12) 0.0163(2) Uani d . 1 1
H H26A 0.0416 0.3206 0.4391 0.020 Uiso calc R 1 1
H H26B 0.1545 0.3495 0.5077 0.020 Uiso calc R 1 1

loop_
_atom_site_aniso_label
_atom_site_aniso_U_11
_atom_site_aniso_U_22
_atom_site_aniso_U_33
_atom_site_aniso_U_12
_atom_site_aniso_U_13
_atom_site_aniso_U_23
C01 0.0133(4) 0.0118(4) 0.0146(5) 0.0001(3) -0.0060(4) -0.0017(4)
C02 0.0187(5) 0.0156(5) 0.0160(5) 0.0007(4) -0.0090(4) -0.0022(4)
C03 0.0195(5) 0.0166(5) 0.0198(5) 0.0010(4) -0.0116(4) 0.0003(4)
C04 0.0165(5) 0.0129(5) 0.0225(5) 0.0023(4) -0.0099(4) -0.0017(4)
C05 0.0150(5) 0.0124(5) 0.0177(5) 0.0012(4) -0.0065(4) -0.0030(4)
C06 0.0122(4) 0.0114(4) 0.0141(4) -0.0002(3) -0.0055(4) -0.0014(3)
C07 0.0125(4) 0.0125(5) 0.0136(4) 0.0016(3) -0.0053(4) -0.0034(4)
C08 0.0126(4) 0.0134(5) 0.0129(4) 0.0017(3) -0.0054(4) -0.0028(4)
C09 0.0140(4) 0.0112(4) 0.0145(5) 0.0016(3) -0.0076(4) -0.0009(3)
C10 0.0165(5) 0.0141(5) 0.0151(5) 0.0005(4) -0.0075(4) -0.0008(4)
C11 0.0174(5) 0.0149(5) 0.0183(5) -0.0020(4) -0.0077(4) 0.0016(4)
C12 0.0212(5) 0.0137(5) 0.0222(5) -0.0026(4) -0.0111(4) -0.0006(4)
C13 0.0204(5) 0.0136(5) 0.0182(5) 0.0005(4) -0.0098(4) -0.0033(4)
C14 0.0151(4) 0.0117(4) 0.0153(5) 0.0017(3) -0.0080(4) -0.0019(4)
C15 0.0145(4) 0.0134(5) 0.0147(5) 0.0020(4) -0.0073(4) -0.0046(4)
C16 0.0138(4) 0.0142(5) 0.0138(4) 0.0018(4) -0.0068(4) -0.0043(4)
C17 0.0150(5) 0.0157(5) 0.0141(5) 0.0016(4) -0.0055(4) -0.0043(4)
C18 0.0144(5) 0.0185(5) 0.0191(5) 0.0034(4) -0.0071(4) -0.0063(4)
C19 0.0169(5) 0.0138(5) 0.0170(5) 0.0033(4) -0.0081(4) -0.0049(4)
C20 0.0207(5) 0.0164(5) 0.0191(5) 0.0028(4) -0.0096(4) -0.0076(4)
C21 0.0221(5) 0.0189(5) 0.0157(5) 0.0018(4) -0.0089(4) -0.0057(4)
C22 0.0146(4) 0.0142(5) 0.0136(4) 0.0006(4) -0.0063(4) -0.0024(4)
C23 0.0149(5) 0.0174(5) 0.0159(5) -0.0007(4) -0.0074(4) -0.0027(4)
C24 0.0156(5) 0.0136(5) 0.0148(5) -0.0002(4) -0.0067(4) -0.0029(4)
C25 0.0191(5) 0.0154(5) 0.0169(5) 0.0019(4) -0.0075(4) -0.0057(4)
C26 0.0173(5) 0.0169(5) 0.0139(5) 0.0005(4) -0.0058(4) -0.0038(4)

loop_
_atom_type_symbol
_atom_type_description
_atom_type_scat_dispersion_real
_atom_type_scat_dispersion_imag
_atom_type_scat_source
C C 0.0033 0.0016 'International Tables Vol C Tables 4.2.6.8 and 6.1.1.4'
H H 0 0 'International Tables Vol C Tables 4.2.6.8 and 6.1.1.4'

loop_
_geom_angle_atom_site_label_1
_geom_angle_atom_site_label_2
_geom_angle_atom_site_label_3
_geom_angle
C02 C01 C06 118.50(10)
C02 C01 C16 118.22(9)
C06 C01 C16 122.92(9)
C03 C02 C01 121.88(10)
C03 C02 H02 119.1
C01 C02 H02 119.1
C02 C03 C04 119.48(10)
C02 C03 H03 120.3
C04 C03 H03 120.3
C05 C04 C03 119.47(10)
C05 C04 H04 120.3
C03 C04 H04 120.3
C04 C05 C06 121.88(10)
C04 C05 H05 119.1
C06 C05 H05 119.1
C05 C06 C01 118.76(10)
C05 C06 C07 117.87(9)
C01 C06 C07 123.22(9)
C08 C07 C06 130.51(10)
C08 C07 C24 106.88(9)
C06 C07 C24 121.69(9)
C07 C08 C09 131.06(10)
C07 C08 C22 107.00(9)
C09 C08 C22 121.23(9)
C10 C09 C14 118.74(10)
C10 C09 C08 117.94(9)
C14 C09 C08 123.18(9)
C11 C10 C09 121.42(10)
C11 C10 H10 119.3
C09 C10 H10 119.3
C12 C11 C10 119.87(10)
C12 C11 H11 120.1
C10 C11 H11 120.1
C13 C12 C11 119.37(10)
C13 C12 H12 120.3
C11 C12 H12 120.3
C12 C13 C14 121.84(10)
C12 C13 H13 119.1
C14 C13 H13 119.1
C13 C14 C09 118.66(10)
C13 C14 C15 118.30(10)
C09 C14 C15 122.96(9)
C16 C15 C14 129.94(10)
C16 C15 C19 107.15(9)
C14 C15 C19 122.01(9)
C15 C16 C01 131.40(10)
C15 C16 C17 106.96(9)
C01 C16 C17 121.07(9)
C16 C17 C18 100.22(8)
C16 C17 C21 107.22(9)
C18 C17 C21 100.36(9)
C16 C17 H17 115.6
C18 C17 H17 115.6
C21 C17 H17 115.6
C19 C18 C17 93.53(8)
C19 C18 H18A 113.0
C17 C18 H18A 113.0
C19 C18 H18B 113.0
C17 C18 H18B 113.0
H18A C18 H18B 110.4
C15 C19 C18 100.09(8)
C15 C19 C20 107.17(9)
C18 C19 C20 100.24(9)
C15 C19 H19 115.7
C18 C19 H19 115.7
C20 C19 H19 115.7
C21 C20 C19 102.90(9)
C21 C20 H20A 111.2
C19 C20 H20A 111.2
C21 C20 H20B 111.2
C19 C20 H20B 111.2
H20A C20 H20B 109.1
C20 C21 C17 102.78(9)
C20 C21 H21A 111.2
C17 C21 H21A 111.2
C20 C21 H21B 111.2
C17 C21 H21B 111.2
H21A C21 H21B 109.1
C08 C22 C23 100.36(8)
C08 C22 C26 107.65(8)
C23 C22 C26 100.28(9)
C08 C22 H22 115.5
C23 C22 H22 115.5
C26 C22 H22 115.5
C22 C23 C24 93.57(8)
C22 C23 H23A 113.0
C24 C23 H23A 113.0
C22 C23 H23B 113.0
C24 C23 H23B 113.0
H23A C23 H23B 110.4
C07 C24 C23 100.19(8)
C07 C24 C25 106.63(8)
C23 C24 C25 100.53(8)
C07 C24 H24 115.8
C23 C24 H24 115.8
C25 C24 H24 115.8
C26 C25 C24 102.79(8)
C26 C25 H25A 111.2
C24 C25 H25A 111.2
C26 C25 H25B 111.2
C24 C25 H25B 111.2
H25A C25 H25B 109.1
C25 C26 C22 102.68(8)
C25 C26 H26A 111.2
C22 C26 H26A 111.2
C25 C26 H26B 111.2
C22 C26 H26B 111.2
H26A C26 H26B 109.1

loop_
_geom_bond_atom_site_label_1
_geom_bond_atom_site_label_2
_geom_bond_distance
C01 C02 1.4082(14)
C01 C06 1.4099(15)
C01 C16 1.4758(14)
C02 C03 1.3891(15)
C02 H02 0.9500
C03 C04 1.3914(16)
C03 H03 0.9500
C04 C05 1.3883(15)
C04 H04 0.9500
C05 C06 1.4054(14)
C05 H05 0.9500
C06 C07 1.4763(14)
C07 C08 1.3532(14)
C07 C24 1.5314(15)
C08 C09 1.4762(14)
C08 C22 1.5270(15)
C09 C10 1.4082(15)
C09 C14 1.4098(15)
C10 C11 1.3910(15)
C10 H10 0.9500
C11 C12 1.3883(17)
C11 H11 0.9500
C12 C13 1.3882(16)
C12 H12 0.9500
C13 C14 1.4073(15)
C13 H13 0.9500
C14 C15 1.4779(15)
C15 C16 1.3512(15)
C15 C19 1.5301(15)
C16 C17 1.5287(15)
C17 C18 1.5433(15)
C17 C21 1.5626(15)
C17 H17 1.0000
C18 C19 1.5426(16)
C18 H18A 0.9900
C18 H18B 0.9900
C19 C20 1.5634(15)
C19 H19 1.0000
C20 C21 1.5534(16)
C20 H20A 0.9900
C20 H20B 0.9900
C21 H21A 0.9900
C21 H21B 0.9900
C22 C23 1.5378(15)
C22 C26 1.5617(15)
C22 H22 1.0000
C23 C24 1.5420(15)
C23 H23A 0.9900
C23 H23B 0.9900
C24 C25 1.5650(15)
C24 H24 1.0000
C25 C26 1.5550(15)
C25 H25A 0.9900
C25 H25B 0.9900
C26 H26A 0.9900
C26 H26B 0.9900

loop_
_geom_torsion_atom_site_label_1
_geom_torsion_atom_site_label_2
_geom_torsion_atom_site_label_3
_geom_torsion_atom_site_label_4
_geom_torsion
C06 C01 C02 C03 -1.34(16)
C16 C01 C02 C03 -174.67(10)
C01 C02 C03 C04 1.86(17)
C02 C03 C04 C05 -0.52(17)
C03 C04 C05 C06 -1.31(16)
C04 C05 C06 C01 1.81(16)
C04 C05 C06 C07 177.38(10)
C02 C01 C06 C05 -0.48(15)
C16 C01 C06 C05 172.52(10)
C02 C01 C06 C07 -175.80(10)
C16 C01 C06 C07 -2.80(16)
C05 C06 C07 C08 130.07(12)
C01 C06 C07 C08 -54.57(16)
C05 C06 C07 C24 -37.51(14)
C01 C06 C07 C24 137.85(10)
C06 C07 C08 C09 1.38(19)
C24 C07 C08 C09 170.36(10)
C06 C07 C08 C22 -168.83(10)
C24 C07 C08 C22 0.14(11)
C07 C08 C09 C10 -128.15(12)
C22 C08 C09 C10 40.89(14)
C07 C08 C09 C14 56.15(16)
C22 C08 C09 C14 -134.80(10)
C14 C09 C10 C11 -2.22(15)
C08 C09 C10 C11 -178.12(10)
C09 C10 C11 C12 2.77(17)
C10 C11 C12 C13 -0.42(17)
C11 C12 C13 C14 -2.45(17)
C12 C13 C14 C09 2.95(16)
C12 C13 C14 C15 179.75(10)
C10 C09 C14 C13 -0.60(15)
C08 C09 C14 C13 175.07(10)
C10 C09 C14 C15 -177.24(10)
C08 C09 C14 C15 -1.58(15)
C13 C14 C15 C16 127.20(12)
C09 C14 C15 C16 -56.14(16)
C13 C14 C15 C19 -40.45(14)
C09 C14 C15 C19 136.20(11)
C14 C15 C16 C01 2.17(19)
C19 C15 C16 C01 171.23(11)
C14 C15 C16 C17 -169.06(10)
C19 C15 C16 C17 0.00(11)
C02 C01 C16 C15 -130.46(12)
C06 C01 C16 C15 56.53(17)
C02 C01 C16 C17 39.74(14)
C06 C01 C16 C17 -133.27(11)
C15 C16 C17 C18 -33.99(11)
C01 C16 C17 C18 153.68(9)
C15 C16 C17 C21 70.33(11)
C01 C16 C17 C21 -102.00(11)
C16 C17 C18 C19 51.33(9)
C21 C17 C18 C19 -58.47(9)
C16 C15 C19 C18 33.99(11)
C14 C15 C19 C18 -155.89(9)
C16 C15 C19 C20 -70.13(11)
C14 C15 C19 C20 99.99(11)
C17 C18 C19 C15 -51.23(9)
C17 C18 C19 C20 58.45(9)
C15 C19 C20 C21 67.15(10)
C18 C19 C20 C21 -36.87(10)
C19 C20 C21 C17 0.10(11)
C16 C17 C21 C20 -67.52(10)
C18 C17 C21 C20 36.70(10)
C07 C08 C22 C23 -34.13(10)
C09 C08 C22 C23 154.49(9)
C07 C08 C22 C26 70.26(10)
C09 C08 C22 C26 -101.12(11)
C08 C22 C23 C24 51.37(9)
C26 C22 C23 C24 -58.90(9)
C08 C07 C24 C23 33.77(10)
C06 C07 C24 C23 -156.07(9)
C08 C07 C24 C25 -70.56(10)
C06 C07 C24 C25 99.60(11)
C22 C23 C24 C07 -51.19(9)
C22 C23 C24 C25 58.03(9)
C07 C24 C25 C26 68.46(10)
C23 C24 C25 C26 -35.62(10)
C24 C25 C26 C22 -1.28(10)
C08 C22 C26 C25 -66.56(10)
C23 C22 C26 C25 37.88(10)
